data_7128633
loop_
_publ_author_name
'Bonath, Martin'
'Birkelbach, Verena M.'
'Stuhl, Christoph'
'Maichle-M\"ossmer, C\"acilia'
'Anwander, Reiner'

_publ_section_title
;
 Rare-earth-metallocene alkylaluminates trigger distinct tetrahydrofuran
 activation.
;
_journal_issue 64
_journal_name_full 'Chemical communications (Cambridge, England)'
_journal_page_first 7918
_journal_page_last 7921
_journal_paper_doi 10.1039/d1cc03024h
_journal_volume 57
_journal_year 2021
_chemical_formula_sum 'C26 H41 O Y'
_chemical_formula_weight 458.50
_chemical_properties_physical Air-sensitive,Moisture-sensitive
_space_group_crystal_system monoclinic
_space_group_IT_number 14
_space_group_name_Hall '-P 2yn'
_space_group_name_H-M_alt 'P 1 21/n 1'
_atom_sites_solution_hydrogens mixed
_audit_creation_method SHELXL-2014/7
_audit_update_record
;
2021-06-01 deposited with the CCDC.	2021-07-07 downloaded from the CCDC.
;
_cell_angle_alpha 90
_cell_angle_beta 97.1483(10)
_cell_angle_gamma 90
_cell_formula_units_Z 4
_cell_length_a 10.5384(2)
_cell_length_b 19.7009(4)
_cell_length_c 11.5448(2)
_cell_measurement_reflns_used 236
_cell_measurement_temperature 100(2)
_cell_measurement_theta_max 28.54
_cell_measurement_theta_min 5.78
_cell_volume 2378.25(8)
_computing_cell_refinement 'Bruker SAINT'
_computing_data_collection 'Bruker APEX2'
_computing_data_reduction 'Bruker SAINT'
_computing_structure_refinement 'SHELXL-2014/7 (Sheldrick, 2014)'
_computing_structure_solution 'SHELXS-97 (Sheldrick 2008)'
_diffrn_ambient_temperature 100(2)
_diffrn_measured_fraction_theta_full 0.999
_diffrn_measured_fraction_theta_max 0.999
_diffrn_measurement_device_type 'Bruker APEX II DUO'
_diffrn_measurement_method 'phi and omega scans'
_diffrn_radiation_type MoK\a
_diffrn_radiation_wavelength 0.71073
_diffrn_reflns_av_R_equivalents 0.0288
_diffrn_reflns_av_unetI/netI 0.0171
_diffrn_reflns_Laue_measured_fraction_full 0.999
_diffrn_reflns_Laue_measured_fraction_max 0.999
_diffrn_reflns_limit_h_max 14
_diffrn_reflns_limit_h_min -14
_diffrn_reflns_limit_k_max 26
_diffrn_reflns_limit_k_min -26
_diffrn_reflns_limit_l_max 15
_diffrn_reflns_limit_l_min -15
_diffrn_reflns_number 56686
_diffrn_reflns_point_group_measured_fraction_full 0.999
_diffrn_reflns_point_group_measured_fraction_max 0.999
_diffrn_reflns_theta_full 25.242
_diffrn_reflns_theta_max 28.283
_diffrn_reflns_theta_min 2.057
_diffrn_source 'ImuS-focus sealed tube'
_exptl_absorpt_coefficient_mu 2.465
_exptl_absorpt_correction_T_max 1.00
_exptl_absorpt_correction_T_min 0.9040
_exptl_absorpt_correction_type numerical
_exptl_absorpt_process_details sadabs
_exptl_crystal_colour colourless
_exptl_crystal_density_diffrn 1.281
_exptl_crystal_description block
_exptl_crystal_F_000 976
_exptl_crystal_size_max 0.249
_exptl_crystal_size_mid 0.170
_exptl_crystal_size_min 0.147
_refine_diff_density_max 0.613
_refine_diff_density_min -0.503
_refine_diff_density_rms 0.059
_refine_ls_extinction_method none
_refine_ls_goodness_of_fit_ref 1.123
_refine_ls_hydrogen_treatment mixed
_refine_ls_matrix_type full
_refine_ls_number_parameters 291
_refine_ls_number_reflns 5897
_refine_ls_number_restraints 7
_refine_ls_restrained_S_all 1.124
_refine_ls_R_factor_all 0.0330
_refine_ls_R_factor_gt 0.0291
_refine_ls_shift/su_max 0.001
_refine_ls_shift/su_mean 0.000
_refine_ls_structure_factor_coef Fsqd
_refine_ls_weighting_details 'w=1/[\s^2^(Fo^2^)+(0.0189P)^2^+2.6909P] where P=(Fo^2^+2Fc^2^)/3'
_refine_ls_weighting_scheme calc
_refine_ls_wR_factor_gt 0.0651
_refine_ls_wR_factor_ref 0.0662
_reflns_Friedel_coverage 0.000
_reflns_number_gt 5422
_reflns_number_total 5897
_reflns_threshold_expression 'I > 2\s(I)'
_cod_data_source_file d1cc03024h2.cif
_cod_data_source_block 3_mo_mb121_0m
_cod_depositor_comments 'Adding full bibliography for 7128630--7128633.cif.'
_cod_original_sg_symbol_H-M 'P 21/n'
_cod_database_code 7128633
_shelx_shelxl_version_number 2014/7
_shelx_space_group_comment
;
The symmetry employed for this shelxl refinement is uniquely defined
by the following loop, which should always be used as a source of
symmetry information in preference to the above space-group names.
They are only intended as comments.
;
_shelx_estimated_absorpt_t_min 0.579
_shelx_estimated_absorpt_t_max 0.713

loop_
_space_group_symop_operation_xyz
'x, y, z'
'-x+1/2, y+1/2, -z+1/2'
'-x, -y, -z'
'x-1/2, -y-1/2, z-1/2'

loop_
_atom_site_label
_atom_site_type_symbol
_atom_site_fract_x
_atom_site_fract_y
_atom_site_fract_z
_atom_site_U_iso_or_equiv
_atom_site_adp_type
_atom_site_occupancy
_atom_site_site_symmetry_order
_atom_site_calc_flag
_atom_site_refinement_flags_posn
_atom_site_refinement_flags_adp
_atom_site_refinement_flags_occupancy
_atom_site_disorder_assembly
_atom_site_disorder_group
Y1 Y 0.74417(2) 0.13108(2) 0.19630(2) 0.01127(5) Uani 1 1 d . . . . .
O1 O 0.85292(13) 0.23276(7) 0.16877(11) 0.0211(3) Uani 1 1 d . . . . .
C1 C 0.84011(19) 0.04958(10) 0.04172(16) 0.0208(4) Uani 1 1 d . . . . .
C2 C 0.78493(18) 0.00623(9) 0.12017(16) 0.0196(4) Uani 1 1 d . . . . .
C3 C 0.86045(17) 0.01084(9) 0.23038(16) 0.0173(3) Uani 1 1 d . . . . .
C4 C 0.95928(17) 0.05845(9) 0.22101(16) 0.0177(3) Uani 1 1 d . . . . .
C5 C 0.94738(17) 0.08142(10) 0.10330(16) 0.0200(4) Uani 1 1 d . . . . .
C6 C 0.8027(2) 0.05259(12) -0.08876(17) 0.0331(5) Uani 1 1 d . . . . .
H6A H 0.8144 0.0989 -0.1164 0.050 Uiso 1 1 calc R U . . .
H6B H 0.7129 0.0394 -0.1074 0.050 Uiso 1 1 calc R U . . .
H6C H 0.8567 0.0214 -0.1272 0.050 Uiso 1 1 calc R U . . .
C7 C 0.6750(2) -0.04163(11) 0.0882(2) 0.0324(5) Uani 1 1 d . . . . .
H7A H 0.7064 -0.0833 0.0551 0.049 Uiso 1 1 calc R U . . .
H7B H 0.6117 -0.0200 0.0305 0.049 Uiso 1 1 calc R U . . .
H7C H 0.6353 -0.0528 0.1582 0.049 Uiso 1 1 calc R U . . .
C8 C 0.8557(2) -0.03720(10) 0.33109(18) 0.0279(4) Uani 1 1 d . . . . .
H8A H 0.9109 -0.0764 0.3218 0.042 Uiso 1 1 calc R U . . .
H8B H 0.7675 -0.0527 0.3327 0.042 Uiso 1 1 calc R U . . .
H8C H 0.8855 -0.0138 0.4044 0.042 Uiso 1 1 calc R U . . .
C9 C 1.0663(2) 0.07529(11) 0.31576(19) 0.0294(5) Uani 1 1 d . . . . .
H9A H 1.0329 0.0768 0.3912 0.044 Uiso 1 1 calc R U . . .
H9B H 1.1027 0.1196 0.2996 0.044 Uiso 1 1 calc R U . . .
H9C H 1.1328 0.0404 0.3180 0.044 Uiso 1 1 calc R U . . .
C10 C 1.0423(2) 0.12376(12) 0.0484(2) 0.0348(5) Uani 1 1 d . . . . .
H10A H 1.0701 0.0991 -0.0178 0.052 Uiso 1 1 calc R U . . .
H10B H 1.1165 0.1331 0.1062 0.052 Uiso 1 1 calc R U . . .
H10C H 1.0022 0.1667 0.0209 0.052 Uiso 1 1 calc R U . . .
C11 C 0.68454(18) 0.12073(10) 0.41530(15) 0.0210(4) Uani 1 1 d . . . . .
C12 C 0.57819(18) 0.09286(9) 0.34366(16) 0.0186(4) Uani 1 1 d . . . . .
C13 C 0.51708(17) 0.14588(9) 0.27637(15) 0.0165(3) Uani 1 1 d . . . . .
C14 C 0.58363(17) 0.20695(9) 0.30568(15) 0.0158(3) Uani 1 1 d . . . . .
C15 C 0.68749(17) 0.19158(10) 0.39159(16) 0.0199(4) Uani 1 1 d . . . . .
C16 C 0.7658(2) 0.08637(13) 0.51512(18) 0.0350(5) Uani 1 1 d . . . . .
H16A H 0.7456 0.1052 0.5893 0.052 Uiso 1 1 calc R U . . .
H16B H 0.8564 0.0941 0.5081 0.052 Uiso 1 1 calc R U . . .
H16C H 0.7482 0.0375 0.5129 0.052 Uiso 1 1 calc R U . . .
C17 C 0.5245(2) 0.02186(11) 0.3476(2) 0.0320(5) Uani 1 1 d . . . . .
H17A H 0.4440 0.0232 0.3819 0.048 Uiso 1 1 calc R U . . .
H17B H 0.5859 -0.0072 0.3953 0.048 Uiso 1 1 calc R U . . .
H17C H 0.5088 0.0035 0.2682 0.048 Uiso 1 1 calc R U . . .
C18 C 0.39190(19) 0.14056(12) 0.19846(18) 0.0278(4) Uani 1 1 d . . . . .
H18A H 0.3645 0.0930 0.1932 0.042 Uiso 1 1 calc R U . . .
H18B H 0.4026 0.1574 0.1204 0.042 Uiso 1 1 calc R U . . .
H18C H 0.3271 0.1678 0.2311 0.042 Uiso 1 1 calc R U . . .
C19 C 0.5399(2) 0.27619(10) 0.26275(18) 0.0273(4) Uani 1 1 d . . . . .
H19A H 0.5189 0.2752 0.1777 0.041 Uiso 1 1 calc R U . . .
H19B H 0.6084 0.3092 0.2841 0.041 Uiso 1 1 calc R U . . .
H19C H 0.4640 0.2893 0.2985 0.041 Uiso 1 1 calc R U . . .
C20 C 0.7765(2) 0.24059(13) 0.4590(2) 0.0372(6) Uani 1 1 d . . . . .
H20A H 0.7789 0.2829 0.4147 0.056 Uiso 1 1 calc R U . . .
H20B H 0.8625 0.2209 0.4720 0.056 Uiso 1 1 calc R U . . .
H20C H 0.7465 0.2500 0.5343 0.056 Uiso 1 1 calc R U . . .
C22 C 0.9000(2) 0.32474(11) 0.0509(2) 0.0335(5) Uani 1 1 d . . . . .
H22A H 0.9471 0.3062 -0.0111 0.040 Uiso 0.772(5) 1 calc R U P A 1
H22B H 0.8659 0.3701 0.0266 0.040 Uiso 0.772(5) 1 calc R U P A 1
H22C H 0.9530 0.3267 -0.0141 0.040 Uiso 0.228(5) 1 calc R U P A 2
H22D H 0.8411 0.3641 0.0435 0.040 Uiso 0.228(5) 1 calc R U P A 2
C23 C 0.9851(3) 0.32875(13) 0.1655(3) 0.0439(6) Uani 1 1 d . . . . .
H23A H 1.0744 0.3386 0.1525 0.053 Uiso 0.772(5) 1 calc R U P A 1
H23B H 0.9555 0.3649 0.2152 0.053 Uiso 0.772(5) 1 calc R U P A 1
H23C H 1.0740 0.3157 0.1560 0.053 Uiso 0.228(5) 1 calc R U P A 2
H23D H 0.9853 0.3752 0.1984 0.053 Uiso 0.228(5) 1 calc R U P A 2
C24 C 0.9763(3) 0.26060(18) 0.2220(3) 0.0309(7) Uani 0.772(5) 1 d . . P A 1
H24A H 1.0480 0.2310 0.2058 0.037 Uiso 0.772(5) 1 calc R U P A 1
H24B H 0.9780 0.2653 0.3076 0.037 Uiso 0.772(5) 1 calc R U P A 1
C21 C 0.7940(3) 0.27754(13) 0.0755(2) 0.0201(6) Uani 0.772(5) 1 d . U P A 1
H21 H 0.7247 0.3046 0.1055 0.024 Uiso 0.772(5) 1 calc R U P A 1
C25 C 0.7352(3) 0.23228(15) -0.0238(2) 0.0208(6) Uani 0.772(5) 1 d . U P A 1
H25A H 0.8041 0.2068 -0.0557 0.025 Uiso 0.772(5) 1 calc R U P A 1
H25B H 0.6918 0.2610 -0.0871 0.025 Uiso 0.772(5) 1 calc R U P A 1
C21A C 0.8228(10) 0.2591(5) 0.0428(9) 0.0201(6) Uani 0.228(5) 1 d . U P A 2
H21A H 0.8696 0.2278 -0.0053 0.024 Uiso 0.228(5) 1 calc R U P A 2
C24A C 0.9301(12) 0.2819(6) 0.2376(10) 0.0309(7) Uani 0.228(5) 1 d . . P A 2
H24C H 0.8765 0.3066 0.2883 0.037 Uiso 0.228(5) 1 calc R U P A 2
H24D H 0.9988 0.2583 0.2884 0.037 Uiso 0.228(5) 1 calc R U P A 2
C25A C 0.6902(13) 0.2500(8) 0.0002(11) 0.041(3) Uani 0.228(5) 1 d . U P A 2
H25C H 0.6778 0.2607 -0.0843 0.049 Uiso 0.228(5) 1 calc R U P A 2
H25D H 0.6398 0.2834 0.0396 0.049 Uiso 0.228(5) 1 calc R U P A 2
C26 C 0.63742(19) 0.18122(11) 0.01691(17) 0.0216(4) Uani 1 1 d D . . . .
H26A H 0.558(3) 0.2042(16) 0.033(3) 0.026 Uiso 0.772(5) 1 d . U P A 1
H26B H 0.607(4) 0.152(2) -0.027(3) 0.026 Uiso 0.772(5) 1 d . U P A 1
H26C H 0.628(12) 0.151(7) -0.066(10) 0.026 Uiso 0.228(5) 1 d . U P A 2
H26D H 0.567(8) 0.152(5) -0.002(10) 0.026 Uiso 0.228(5) 1 d D U P A 2

loop_
_atom_site_aniso_label
_atom_site_aniso_U_11
_atom_site_aniso_U_22
_atom_site_aniso_U_33
_atom_site_aniso_U_23
_atom_site_aniso_U_13
_atom_site_aniso_U_12
Y1 0.01218(8) 0.01102(8) 0.01075(8) 0.00033(6) 0.00202(5) 0.00167(6)
O1 0.0272(7) 0.0166(6) 0.0195(6) 0.0016(5) 0.0031(5) -0.0061(5)
C1 0.0267(10) 0.0201(9) 0.0167(8) -0.0007(7) 0.0067(7) 0.0118(8)
C2 0.0217(9) 0.0145(8) 0.0229(9) -0.0051(7) 0.0043(7) 0.0036(7)
C3 0.0213(9) 0.0124(8) 0.0195(8) 0.0014(7) 0.0070(7) 0.0052(7)
C4 0.0149(8) 0.0155(8) 0.0227(9) 0.0030(7) 0.0021(7) 0.0054(7)
C5 0.0174(8) 0.0198(9) 0.0245(9) 0.0059(7) 0.0094(7) 0.0087(7)
C6 0.0480(13) 0.0340(12) 0.0177(9) -0.0041(8) 0.0052(9) 0.0182(10)
C7 0.0308(11) 0.0251(11) 0.0408(12) -0.0129(9) 0.0031(9) -0.0030(9)
C8 0.0399(12) 0.0178(9) 0.0281(10) 0.0081(8) 0.0125(9) 0.0089(8)
C9 0.0223(10) 0.0304(11) 0.0335(11) 0.0036(9) -0.0042(8) 0.0039(8)
C10 0.0265(11) 0.0318(12) 0.0506(14) 0.0155(10) 0.0220(10) 0.0094(9)
C11 0.0229(9) 0.0296(10) 0.0110(8) 0.0024(7) 0.0040(7) 0.0112(8)
C12 0.0208(9) 0.0190(9) 0.0176(8) 0.0010(7) 0.0094(7) 0.0009(7)
C13 0.0141(8) 0.0205(9) 0.0157(8) -0.0018(7) 0.0055(6) 0.0001(7)
C14 0.0161(8) 0.0165(8) 0.0162(8) -0.0012(6) 0.0073(6) 0.0032(7)
C15 0.0159(8) 0.0273(10) 0.0171(8) -0.0101(7) 0.0043(7) -0.0005(7)
C16 0.0345(12) 0.0531(15) 0.0175(9) 0.0047(9) 0.0036(8) 0.0220(11)
C17 0.0391(12) 0.0220(10) 0.0386(12) 0.0025(9) 0.0194(10) -0.0035(9)
C18 0.0178(9) 0.0410(13) 0.0239(10) -0.0030(9) 0.0005(7) -0.0028(8)
C19 0.0370(12) 0.0206(10) 0.0270(10) 0.0019(8) 0.0150(9) 0.0085(8)
C20 0.0256(11) 0.0481(14) 0.0378(12) -0.0243(11) 0.0033(9) -0.0084(10)
C22 0.0462(13) 0.0212(10) 0.0380(12) 0.0057(9) 0.0240(10) -0.0038(9)
C23 0.0421(14) 0.0301(13) 0.0604(17) 0.0057(12) 0.0095(12) -0.0164(11)
C24 0.0318(19) 0.0299(18) 0.0303(14) -0.0025(13) 0.0009(13) -0.0141(13)
C21 0.0294(14) 0.0131(13) 0.0205(13) 0.0039(10) 0.0132(10) 0.0068(10)
C25 0.0231(14) 0.0254(14) 0.0151(12) 0.0059(10) 0.0064(10) 0.0074(11)
C21A 0.0294(14) 0.0131(13) 0.0205(13) 0.0039(10) 0.0132(10) 0.0068(10)
C24A 0.0318(19) 0.0299(18) 0.0303(14) -0.0025(13) 0.0009(13) -0.0141(13)
C25A 0.040(5) 0.056(8) 0.028(6) 0.019(5) 0.012(4) 0.011(5)
C26 0.0223(9) 0.0268(10) 0.0157(8) 0.0015(8) 0.0024(7) 0.0085(8)

loop_
_atom_type_symbol
_atom_type_description
_atom_type_scat_dispersion_real
_atom_type_scat_dispersion_imag
_atom_type_scat_source
C C 0.0033 0.0016 'International Tables Vol C Tables 4.2.6.8 and 6.1.1.4'
H H 0.0000 0.0000 'International Tables Vol C Tables 4.2.6.8 and 6.1.1.4'
Y Y -2.7962 3.5667 'International Tables Vol C Tables 4.2.6.8 and 6.1.1.4'
O O 0.0106 0.0060 'International Tables Vol C Tables 4.2.6.8 and 6.1.1.4'

loop_
_geom_angle_atom_site_label_1
_geom_angle_atom_site_label_2
_geom_angle_atom_site_label_3
_geom_angle
_geom_angle_site_symmetry_1
_geom_angle_site_symmetry_3
_geom_angle_publ_flag
O1 Y1 C26 73.80(6) . . ?
O1 Y1 C2 129.88(5) . . ?
C26 Y1 C2 99.79(7) . . ?
O1 Y1 C4 92.84(5) . . ?
C26 Y1 C4 127.19(6) . . ?
C2 Y1 C4 50.95(6) . . ?
O1 Y1 C3 123.58(5) . . ?
C26 Y1 C3 129.66(6) . . ?
C2 Y1 C3 30.79(6) . . ?
C4 Y1 C3 30.75(5) . . ?
O1 Y1 C15 84.16(5) . . ?
C26 Y1 C15 113.97(6) . . ?
C2 Y1 C15 138.52(6) . . ?
C4 Y1 C15 115.08(6) . . ?
C3 Y1 C15 114.58(6) . . ?
O1 Y1 C13 115.12(5) . . ?
C26 Y1 C13 84.93(6) . . ?
C2 Y1 C13 113.63(6) . . ?
C4 Y1 C13 143.47(6) . . ?
C3 Y1 C13 117.21(5) . . ?
C15 Y1 C13 50.32(5) . . ?
O1 Y1 C14 86.30(5) . . ?
C26 Y1 C14 85.58(6) . . ?
C2 Y1 C14 143.62(6) . . ?
C4 Y1 C14 145.57(6) . . ?
C3 Y1 C14 136.67(5) . . ?
C15 Y1 C14 30.56(5) . . ?
C13 Y1 C14 30.47(5) . . ?
O1 Y1 C11 111.54(6) . . ?
C26 Y1 C11 133.80(6) . . ?
C2 Y1 C11 107.84(6) . . ?
C4 Y1 C11 98.85(6) . . ?
C3 Y1 C11 87.19(5) . . ?
C15 Y1 C11 30.74(6) . . ?
C13 Y1 C11 50.36(5) . . ?
C14 Y1 C11 50.63(5) . . ?
O1 Y1 C1 100.91(5) . . ?
C26 Y1 C1 81.38(6) . . ?
C2 Y1 C1 30.78(6) . . ?
C4 Y1 C1 50.64(6) . . ?
C3 Y1 C1 50.61(5) . . ?
C15 Y1 C1 164.65(6) . . ?
C13 Y1 C1 135.86(6) . . ?
C14 Y1 C1 162.63(6) . . ?
C11 Y1 C1 136.89(6) . . ?
O1 Y1 C12 133.60(5) . . ?
C26 Y1 C12 112.46(6) . . ?
C2 Y1 C12 95.41(6) . . ?
C4 Y1 C12 113.12(6) . . ?
C3 Y1 C12 88.92(5) . . ?
C15 Y1 C12 50.48(6) . . ?
C13 Y1 C12 30.35(5) . . ?
C14 Y1 C12 50.41(5) . . ?
C11 Y1 C12 30.55(6) . . ?
C1 Y1 C12 125.40(6) . . ?
O1 Y1 C5 80.24(5) . . ?
C26 Y1 C5 96.55(6) . . ?
C2 Y1 C5 50.58(6) . . ?
C4 Y1 C5 30.77(5) . . ?
C3 Y1 C5 50.57(5) . . ?
C15 Y1 C5 140.08(6) . . ?
C13 Y1 C5 164.19(6) . . ?
C14 Y1 C5 165.16(6) . . ?
C11 Y1 C5 129.60(6) . . ?
C1 Y1 C5 30.27(6) . . ?
C12 Y1 C5 139.49(6) . . ?
C21 O1 C24 110.67(18) . . ?
C24A O1 C21A 109.4(6) . . ?
C24A O1 Y1 138.7(5) . . ?
C21 O1 Y1 116.26(13) . . ?
C24 O1 Y1 132.94(15) . . ?
C21A O1 Y1 111.6(4) . . ?
C5 C1 C2 108.24(16) . . ?
C5 C1 C6 125.48(19) . . ?
C2 C1 C6 125.65(19) . . ?
C5 C1 Y1 75.12(10) . . ?
C2 C1 Y1 73.65(10) . . ?
C6 C1 Y1 124.44(13) . . ?
C3 C2 C1 107.76(16) . . ?
C3 C2 C7 126.17(18) . . ?
C1 C2 C7 125.75(18) . . ?
C3 C2 Y1 74.95(10) . . ?
C1 C2 Y1 75.58(10) . . ?
C7 C2 Y1 120.59(13) . . ?
C4 C3 C2 108.07(16) . . ?
C4 C3 C8 124.85(18) . . ?
C2 C3 C8 125.75(18) . . ?
C4 C3 Y1 74.32(10) . . ?
C2 C3 Y1 74.26(10) . . ?
C8 C3 Y1 127.74(12) . . ?
C3 C4 C5 107.78(16) . . ?
C3 C4 C9 125.55(17) . . ?
C5 C4 C9 126.32(18) . . ?
C3 C4 Y1 74.93(10) . . ?
C5 C4 Y1 75.79(10) . . ?
C9 C4 Y1 120.60(13) . . ?
C1 C5 C4 108.11(16) . . ?
C1 C5 C10 124.76(18) . . ?
C4 C5 C10 126.55(19) . . ?
C1 C5 Y1 74.61(10) . . ?
C4 C5 Y1 73.44(10) . . ?
C10 C5 Y1 124.76(13) . . ?
C12 C11 C15 107.58(16) . . ?
C12 C11 C16 127.19(19) . . ?
C15 C11 C16 124.28(19) . . ?
C12 C11 Y1 74.99(10) . . ?
C15 C11 Y1 74.42(10) . . ?
C16 C11 Y1 125.16(12) . . ?
C13 C12 C11 107.97(16) . . ?
C13 C12 C17 123.75(18) . . ?
C11 C12 C17 127.75(18) . . ?
C13 C12 Y1 74.50(10) . . ?
C11 C12 Y1 74.46(10) . . ?
C17 C12 Y1 123.52(12) . . ?
C12 C13 C14 108.67(16) . . ?
C12 C13 C18 125.76(18) . . ?
C14 C13 C18 125.08(17) . . ?
C12 C13 Y1 75.14(10) . . ?
C14 C13 Y1 74.80(10) . . ?
C18 C13 Y1 122.61(12) . . ?
C13 C14 C15 107.65(16) . . ?
C13 C14 C19 124.82(17) . . ?
C15 C14 C19 127.12(18) . . ?
C13 C14 Y1 74.72(10) . . ?
C15 C14 Y1 74.52(10) . . ?
C19 C14 Y1 122.31(12) . . ?
C14 C15 C11 108.12(16) . . ?
C14 C15 C20 127.4(2) . . ?
C11 C15 C20 124.08(19) . . ?
C14 C15 Y1 74.92(10) . . ?
C11 C15 Y1 74.84(10) . . ?
C20 C15 Y1 122.22(13) . . ?
C23 C22 C21 103.97(18) . . ?
C23 C22 C21A 110.7(4) . . ?
C24A C23 C22 103.9(5) . . ?
C24 C23 C22 105.9(2) . . ?
O1 C24 C23 104.5(2) . . ?
O1 C21 C22 104.6(2) . . ?
O1 C21 C25 107.2(2) . . ?
C22 C21 C25 117.4(2) . . ?
C21 C25 C26 112.0(2) . . ?
C25A C21A C22 128.0(9) . . ?
C25A C21A O1 111.1(8) . . ?
C22 C21A O1 100.5(6) . . ?
C23 C24A O1 111.0(8) . . ?
C21A C25A C26 115.6(10) . . ?
C25A C26 Y1 109.8(5) . . ?
C25 C26 Y1 105.40(14) . . ?

loop_
_geom_bond_atom_site_label_1
_geom_bond_atom_site_label_2
_geom_bond_distance
_geom_bond_site_symmetry_2
_geom_bond_publ_flag
Y1 O1 2.3490(13) . ?
Y1 C26 2.4393(19) . ?
Y1 C2 2.6646(18) . ?
Y1 C4 2.6657(17) . ?
Y1 C3 2.6735(17) . ?
Y1 C15 2.6825(17) . ?
Y1 C13 2.6866(17) . ?
Y1 C14 2.6876(16) . ?
Y1 C11 2.6878(17) . ?
Y1 C1 2.6895(17) . ?
Y1 C12 2.6947(17) . ?
Y1 C5 2.6959(17) . ?
O1 C24A 1.438(11) . ?
O1 C21 1.469(3) . ?
O1 C24 1.474(3) . ?
O1 C21A 1.539(9) . ?
C1 C5 1.406(3) . ?
C1 C2 1.421(3) . ?
C1 C6 1.510(3) . ?
C2 C3 1.417(3) . ?
C2 C7 1.504(3) . ?
C3 C4 1.416(3) . ?
C3 C8 1.505(3) . ?
C4 C5 1.423(3) . ?
C4 C9 1.507(3) . ?
C5 C10 1.502(3) . ?
C11 C12 1.418(3) . ?
C11 C15 1.423(3) . ?
C11 C16 1.508(3) . ?
C12 C13 1.409(3) . ?
C12 C17 1.512(3) . ?
C13 C14 1.412(3) . ?
C13 C18 1.505(3) . ?
C14 C15 1.415(3) . ?
C14 C19 1.504(3) . ?
C15 C20 1.495(3) . ?
C22 C23 1.504(4) . ?
C22 C21 1.508(3) . ?
C22 C21A 1.526(10) . ?
C23 C24A 1.415(12) . ?
C23 C24 1.501(4) . ?
C21 C25 1.522(4) . ?
C25 C26 1.554(4) . ?
C21A C25A 1.434(17) . ?
C25A C26 1.487(14) . ?
